data_7014177
loop_
_publ_author_name
'Kingston, Melanie'
'Chen, Shan-Jia'
'Lork, Enno'
'Mews, R\"udiger'

_publ_section_title
;
 Anionic triazine systems.
;
_journal_issue 9
_journal_name_full 'Dalton transactions (Cambridge, England : 2003)'
_journal_page_first 1400
_journal_page_last 1404
_journal_paper_doi 10.1039/b402527j
_journal_year 2004
_chemical_formula_moiety 'C6 H18 N3 S, C6 F10 N3'
_chemical_formula_sum 'C12 H18 F10 N6 S'
_chemical_formula_weight 468.38
_chemical_name_systematic
;
?
;
_space_group_IT_number 14
_symmetry_cell_setting monoclinic
_symmetry_space_group_name_Hall '-P 2yn'
_symmetry_space_group_name_H-M 'P 1 21/n 1'
_atom_sites_solution_hydrogens geom
_atom_sites_solution_primary direct
_atom_sites_solution_secondary difmap
_audit_creation_method SHELXL-97
_cell_angle_alpha 90.00
_cell_angle_beta 102.494(10)
_cell_angle_gamma 90.00
_cell_formula_units_Z 4
_cell_length_a 8.8448(14)
_cell_length_b 11.6601(12)
_cell_length_c 19.941(2)
_cell_measurement_reflns_used 36
_cell_measurement_temperature 173(2)
_cell_measurement_theta_max 12.41
_cell_measurement_theta_min 2.08
_cell_volume 2007.8(4)
_computing_cell_refinement 'Bruker XSCANS'
_computing_data_collection 'Bruker XSCANS'
_computing_data_reduction 'Bruker SHELXTL'
_computing_molecular_graphics Diamond
_computing_publication_material 'Bruker SHELXTL'
_computing_structure_refinement 'SHELXL-97 (Sheldrick, 1997)'
_computing_structure_solution 'SHELXS-97 (Sheldrick, 1990)'
_diffrn_ambient_temperature 173(2)
_diffrn_measured_fraction_theta_full 0.992
_diffrn_measured_fraction_theta_max 0.992
_diffrn_measurement_device_type 'Siemens P4'
_diffrn_measurement_method '2\q/\w scans'
_diffrn_radiation_monochromator graphite
_diffrn_radiation_source 'normal-focus sealed tube'
_diffrn_radiation_type MoK\a
_diffrn_radiation_wavelength 0.71073
_diffrn_reflns_av_R_equivalents 0.0283
_diffrn_reflns_av_sigmaI/netI 0.0461
_diffrn_reflns_limit_h_max 9
_diffrn_reflns_limit_h_min -1
_diffrn_reflns_limit_k_max 1
_diffrn_reflns_limit_k_min -12
_diffrn_reflns_limit_l_max 21
_diffrn_reflns_limit_l_min -21
_diffrn_reflns_number 3633
_diffrn_reflns_theta_full 22.50
_diffrn_reflns_theta_max 22.50
_diffrn_reflns_theta_min 2.09
_diffrn_standards_decay_% 'random variation +/-2.0'
_diffrn_standards_interval_count 197
_diffrn_standards_number 3
_exptl_absorpt_coefficient_mu 0.262
_exptl_absorpt_correction_T_max 0.9256
_exptl_absorpt_correction_T_min 0.8588
_exptl_absorpt_correction_type none
_exptl_crystal_colour colorless
_exptl_crystal_density_diffrn 1.549
_exptl_crystal_density_method 'not measured'
_exptl_crystal_description blocks
_exptl_crystal_F_000 952
_exptl_crystal_size_max 0.60
_exptl_crystal_size_mid 0.40
_exptl_crystal_size_min 0.30
_refine_diff_density_max 0.418
_refine_diff_density_min -0.358
_refine_diff_density_rms 0.047
_refine_ls_extinction_coef 0.0050(7)
_refine_ls_extinction_expression Fc^*^=kFc[1+0.001xFc^2^\l^3^/sin(2\q)]^-1/4^
_refine_ls_extinction_method SHELXL
_refine_ls_goodness_of_fit_ref 1.057
_refine_ls_hydrogen_treatment refU
_refine_ls_matrix_type full
_refine_ls_number_parameters 378
_refine_ls_number_reflns 2612
_refine_ls_number_restraints 144
_refine_ls_restrained_S_all 1.025
_refine_ls_R_factor_all 0.0606
_refine_ls_R_factor_gt 0.0429
_refine_ls_shift/su_max 0.026
_refine_ls_shift/su_mean 0.004
_refine_ls_structure_factor_coef Fsqd
_refine_ls_weighting_details 'calc w=1/[\s^2^(Fo^2^)+(0.0397P)^2^+1.8226P] where P=(Fo^2^+2Fc^2^)/3'
_refine_ls_weighting_scheme calc
_refine_ls_wR_factor_gt 0.0977
_refine_ls_wR_factor_ref 0.1072
_reflns_number_gt 2079
_reflns_number_total 2612
_reflns_threshold_expression >2\s(I)
_cod_data_source_file b402527j.txt
_cod_data_source_block mk18
_cod_depositor_comments
;
The following automatic conversions were performed:
'_symmetry_cell_setting' value 'Monoclinic' changed to 'monoclinic'
according to '/home/saulius/struct/CIF-dictionaries/cif_core.dic'
dictionary named 'cif_core.dic' version 2.4.1 from 2010-06-29.

Automatic conversion script
Id: cif_fix_enum 1527 2010-12-29 10:47:43Z saulius 
;
_cod_original_sg_symbol_H-M 'P 21/n'
_cod_database_code 7014177

loop_
_symmetry_equiv_pos_as_xyz
'x, y, z'
'-x+1/2, y+1/2, -z+1/2'
'-x, -y, -z'
'x-1/2, -y-1/2, z-1/2'

loop_
_atom_site_label
_atom_site_type_symbol
_atom_site_fract_x
_atom_site_fract_y
_atom_site_fract_z
_atom_site_U_iso_or_equiv
_atom_site_adp_type
_atom_site_occupancy
_atom_site_symmetry_multiplicity
_atom_site_calc_flag
_atom_site_refinement_flags
_atom_site_disorder_assembly
_atom_site_disorder_group
C1 C 0.3946(3) 0.0514(3) 0.39926(15) 0.0300(7) Uani 1 1 d . . .
F1 F 0.3552(2) -0.05416(18) 0.42597(10) 0.0560(6) Uani 1 1 d . . .
C2 C 0.5367(4) 0.0310(3) 0.36897(16) 0.0360(8) Uani 1 1 d . . .
F2 F 0.65944(19) -0.00158(17) 0.41622(9) 0.0435(5) Uani 1 1 d . . .
F3 F 0.5130(2) -0.0485(2) 0.31991(10) 0.0596(6) Uani 1 1 d . . .
F4 F 0.5781(2) 0.1272(2) 0.34048(11) 0.0612(6) Uani 1 1 d . . .
N1 N 0.4379(3) 0.1356(2) 0.45390(12) 0.0298(6) Uani 1 1 d . . .
C3 C 0.3324(3) 0.2126(3) 0.45569(15) 0.0284(7) Uani 1 1 d . . .
C4 C 0.3730(3) 0.3001(2) 0.51345(15) 0.0388(9) Uani 1 1 d D . .
F5 F 0.5054(12) 0.3511(15) 0.5138(8) 0.077(5) Uani 0.50 1 d PD . .
F5A F 0.449(4) 0.380(2) 0.4882(11) 0.088(9) Uani 0.25 1 d PD . .
F5B F 0.312(4) 0.3996(14) 0.4918(12) 0.084(13) Uani 0.25 1 d PD . .
F6 F 0.2700(17) 0.3820(11) 0.5108(7) 0.048(4) Uani 0.50 1 d PD . .
F6A F 0.2591(16) 0.352(3) 0.5339(15) 0.068(11) Uani 0.25 1 d PD . .
F6B F 0.311(4) 0.270(2) 0.5651(10) 0.075(9) Uani 0.25 1 d PD . .
F7 F 0.387(2) 0.2516(9) 0.5740(4) 0.078(6) Uani 0.50 1 d PD . .
F7A F 0.468(4) 0.2626(18) 0.5693(8) 0.110(15) Uani 0.25 1 d PD . .
F7B F 0.5202(10) 0.320(3) 0.5397(16) 0.105(14) Uani 0.25 1 d PD . .
N2 N 0.1958(3) 0.2302(2) 0.41307(13) 0.0349(7) Uani 1 1 d . . .
C5 C 0.1776(3) 0.1597(3) 0.35794(15) 0.0280(7) Uani 1 1 d . . .
C6 C 0.0288(3) 0.1802(2) 0.30529(15) 0.0368(8) Uani 1 1 d D . .
F8 F -0.0042(19) 0.2892(5) 0.2931(8) 0.053(4) Uani 0.50 1 d PD . .
F8A F 0.036(3) 0.2774(10) 0.2726(11) 0.063(8) Uani 0.25 1 d PD . .
F8B F 0.042(4) 0.179(3) 0.2408(5) 0.084(12) Uani 0.25 1 d PD . .
F9 F 0.0317(15) 0.1338(15) 0.2454(4) 0.054(4) Uani 0.50 1 d PD . .
F9A F -0.011(3) 0.1016(16) 0.2574(8) 0.057(8) Uani 0.25 1 d PD . .
F9B F -0.071(3) 0.099(2) 0.3107(18) 0.107(13) Uani 0.25 1 d PD . .
F10 F -0.0917(12) 0.1353(15) 0.3244(6) 0.081(5) Uani 0.50 1 d PD . .
F10A F -0.0892(18) 0.191(2) 0.3352(11) 0.091(13) Uani 0.25 1 d PD . .
F10B F -0.040(3) 0.2775(13) 0.3141(13) 0.077(12) Uani 0.25 1 d PD . .
N3 N 0.2666(3) 0.0804(2) 0.34333(12) 0.0316(6) Uani 1 1 d . . .
S1 S 0.85583(9) 0.26967(7) 0.61996(4) 0.0355(3) Uani 1 1 d . . .
N4 N 0.8757(4) 0.4085(2) 0.62472(15) 0.0499(8) Uani 1 1 d . . .
C7 C 0.7626(4) 0.4677(3) 0.65637(18) 0.0504(10) Uani 1 1 d . . .
H7A H 0.8014 0.4709 0.7062 0.073(3) Uiso 1 1 calc R . .
H7B H 0.6641 0.4260 0.6460 0.073(3) Uiso 1 1 calc R . .
H7C H 0.7467 0.5458 0.6380 0.073(3) Uiso 1 1 calc R . .
C8 C 1.0243(5) 0.4663(3) 0.6316(2) 0.0726(14) Uani 1 1 d . . .
H8A H 1.0077 0.5434 0.6116 0.073(3) Uiso 1 1 calc R . .
H8B H 1.0904 0.4223 0.6073 0.073(3) Uiso 1 1 calc R . .
H8C H 1.0747 0.4723 0.6803 0.073(3) Uiso 1 1 calc R . .
N5 N 0.9647(3) 0.1989(3) 0.68128(14) 0.0442(7) Uani 1 1 d . . .
C9 C 0.8868(5) 0.1611(3) 0.73557(18) 0.0518(10) Uani 1 1 d . . .
H9A H 0.9314 0.0881 0.7547 0.073(3) Uiso 1 1 calc R . .
H9B H 0.7760 0.1511 0.7162 0.073(3) Uiso 1 1 calc R . .
H9C H 0.9012 0.2190 0.7720 0.073(3) Uiso 1 1 calc R . .
C10 C 1.1343(4) 0.2097(4) 0.7010(2) 0.0619(12) Uani 1 1 d . . .
H10A H 1.1622 0.2631 0.7397 0.073(3) Uiso 1 1 calc R . .
H10B H 1.1735 0.2389 0.6619 0.073(3) Uiso 1 1 calc R . .
H10C H 1.1801 0.1344 0.7145 0.073(3) Uiso 1 1 calc R . .
N6 N 0.9501(3) 0.2460(2) 0.55675(14) 0.0382(7) Uani 1 1 d . . .
C11 C 0.9792(4) 0.1233(3) 0.54446(19) 0.0459(9) Uani 1 1 d . . .
H11A H 0.8805 0.0846 0.5260 0.073(3) Uiso 1 1 calc R . .
H11B H 1.0300 0.0870 0.5878 0.073(3) Uiso 1 1 calc R . .
H11C H 1.0462 0.1171 0.5114 0.073(3) Uiso 1 1 calc R . .
C12 C 0.8707(5) 0.3009(3) 0.49168(18) 0.0593(11) Uani 1 1 d . . .
H12A H 0.9367 0.2959 0.4581 0.073(3) Uiso 1 1 calc R . .
H12B H 0.8505 0.3816 0.5002 0.073(3) Uiso 1 1 calc R . .
H12C H 0.7725 0.2615 0.4737 0.073(3) Uiso 1 1 calc R . .

loop_
_atom_site_aniso_label
_atom_site_aniso_U_11
_atom_site_aniso_U_22
_atom_site_aniso_U_33
_atom_site_aniso_U_23
_atom_site_aniso_U_13
_atom_site_aniso_U_12
C1 0.0305(17) 0.0255(17) 0.0332(17) -0.0002(14) 0.0053(14) 0.0007(14)
F1 0.0565(13) 0.0476(13) 0.0616(13) 0.0020(11) 0.0082(11) -0.0033(11)
C2 0.0335(18) 0.043(2) 0.0306(18) 0.0007(17) 0.0057(15) 0.0080(17)
F2 0.0293(10) 0.0583(13) 0.0416(11) -0.0003(9) 0.0044(9) 0.0124(9)
F3 0.0509(13) 0.0826(16) 0.0443(12) -0.0228(12) 0.0082(10) 0.0199(12)
F4 0.0513(13) 0.0732(16) 0.0652(14) 0.0285(13) 0.0263(11) 0.0055(11)
N1 0.0290(14) 0.0280(14) 0.0310(14) -0.0035(12) 0.0033(11) 0.0022(12)
C3 0.0299(18) 0.0281(17) 0.0290(17) 0.0016(14) 0.0105(14) -0.0033(15)
C4 0.038(2) 0.033(2) 0.043(2) -0.0045(18) 0.0033(19) 0.0041(19)
F5 0.037(5) 0.109(8) 0.083(10) -0.068(7) 0.010(6) -0.036(6)
F5A 0.11(2) 0.072(13) 0.084(14) -0.026(9) 0.015(13) -0.067(15)
F5B 0.16(3) 0.040(8) 0.035(11) -0.009(6) -0.004(13) 0.031(14)
F6 0.069(5) 0.050(5) 0.023(8) -0.013(4) 0.006(4) 0.032(4)
F6A 0.037(6) 0.13(3) 0.033(15) -0.038(14) 0.005(7) 0.009(11)
F6B 0.14(2) 0.060(15) 0.044(12) -0.013(9) 0.052(16) -0.027(15)
F7 0.146(16) 0.047(4) 0.028(5) -0.002(3) -0.006(6) 0.035(8)
F7A 0.13(3) 0.077(16) 0.08(2) -0.054(13) -0.077(18) 0.051(15)
F7B 0.041(9) 0.18(3) 0.08(2) -0.082(19) -0.010(10) 0.029(15)
N2 0.0293(15) 0.0399(16) 0.0335(15) -0.0051(13) 0.0025(12) 0.0083(13)
C5 0.0259(17) 0.0290(17) 0.0295(17) 0.0037(15) 0.0068(14) -0.0019(15)
C6 0.033(2) 0.039(2) 0.038(2) -0.0018(19) 0.0061(16) 0.0047(18)
F8 0.062(8) 0.036(4) 0.048(8) -0.008(3) -0.016(6) 0.017(4)
F8A 0.074(12) 0.046(11) 0.062(15) 0.028(11) 0.001(8) 0.014(7)
F8B 0.086(12) 0.13(3) 0.035(8) 0.018(10) 0.015(7) 0.070(16)
F9 0.053(8) 0.053(9) 0.041(4) -0.016(5) -0.022(4) 0.025(6)
F9A 0.034(12) 0.045(9) 0.075(13) -0.013(9) -0.026(8) -0.006(7)
F9B 0.021(8) 0.061(10) 0.22(3) 0.060(14) -0.013(12) -0.010(8)
F10 0.032(6) 0.129(14) 0.076(10) 0.053(8) -0.001(5) -0.015(7)
F10A 0.014(7) 0.21(4) 0.043(8) -0.001(18) 0.003(5) 0.011(14)
F10B 0.072(19) 0.077(13) 0.064(18) -0.025(11) -0.026(13) 0.060(14)
N3 0.0295(14) 0.0331(15) 0.0298(14) -0.0010(12) 0.0009(12) 0.0050(13)
S1 0.0359(5) 0.0320(5) 0.0411(5) -0.0082(4) 0.0139(4) -0.0029(4)
N4 0.067(2) 0.0321(17) 0.0595(19) -0.0093(14) 0.0340(17) -0.0006(15)
C7 0.069(3) 0.039(2) 0.046(2) -0.0061(18) 0.0183(19) 0.0157(19)
C8 0.100(4) 0.043(2) 0.094(3) -0.021(2) 0.063(3) -0.026(2)
N5 0.0415(17) 0.0496(19) 0.0423(16) -0.0011(14) 0.0109(14) -0.0059(14)
C9 0.068(3) 0.043(2) 0.050(2) -0.0019(18) 0.025(2) -0.009(2)
C10 0.039(2) 0.087(3) 0.056(2) -0.012(2) 0.0028(19) 0.005(2)
N6 0.0447(17) 0.0324(16) 0.0422(16) -0.0079(13) 0.0195(13) -0.0012(13)
C11 0.044(2) 0.038(2) 0.059(2) -0.0168(18) 0.0206(18) -0.0002(17)
C12 0.078(3) 0.061(3) 0.046(2) 0.000(2) 0.026(2) 0.019(2)

loop_
_atom_type_symbol
_atom_type_description
_atom_type_scat_dispersion_real
_atom_type_scat_dispersion_imag
_atom_type_scat_source
C C 0.0033 0.0016 'International Tables Vol C Tables 4.2.6.8 and 6.1.1.4'
H H 0.0000 0.0000 'International Tables Vol C Tables 4.2.6.8 and 6.1.1.4'
N N 0.0061 0.0033 'International Tables Vol C Tables 4.2.6.8 and 6.1.1.4'
F F 0.0171 0.0103 'International Tables Vol C Tables 4.2.6.8 and 6.1.1.4'
S S 0.1246 0.1234 'International Tables Vol C Tables 4.2.6.8 and 6.1.1.4'

loop_
_geom_angle_atom_site_label_1
_geom_angle_atom_site_label_2
_geom_angle_atom_site_label_3
_geom_angle
_geom_angle_site_symmetry_1
_geom_angle_site_symmetry_3
_geom_angle_publ_flag
F1 C1 N3 106.2(2) . . ?
F1 C1 N1 110.6(2) . . ?
N3 C1 N1 117.0(2) . . ?
F1 C1 C2 107.8(2) . . ?
N3 C1 C2 107.8(2) . . ?
N1 C1 C2 107.2(2) . . ?
F2 C2 F3 107.2(3) . . ?
F2 C2 F4 106.4(3) . . ?
F3 C2 F4 106.5(3) . . ?
F2 C2 C1 112.3(2) . . ?
F3 C2 C1 112.8(3) . . ?
F4 C2 C1 111.2(3) . . ?
C3 N1 C1 114.4(2) . . ?
N1 C3 N2 130.1(3) . . ?
N1 C3 C4 115.5(3) . . ?
N2 C3 C4 114.3(3) . . ?
F5 C4 F6 106.3(3) . . ?
F5 C4 F7 106.3(3) . . ?
F6 C4 F7 106.2(3) . . ?
F5 C4 C3 111.8(7) . . ?
F6 C4 C3 114.1(7) . . ?
F7 C4 C3 111.5(6) . . ?
F5 F5A C4 74.0(6) . . ?
C3 N2 C5 110.9(2) . . ?
N3 C5 N2 130.4(3) . . ?
N3 C5 C6 116.0(3) . . ?
N2 C5 C6 113.6(2) . . ?
F8 C6 F9 106.0(3) . . ?
F8 C6 F10 106.1(3) . . ?
F9 C6 F10 106.0(3) . . ?
F8 C6 C5 113.9(7) . . ?
F9 C6 C5 112.3(6) . . ?
F10 C6 C5 111.9(6) . . ?
C5 N3 C1 114.1(2) . . ?
N5 S1 N4 115.19(16) . . ?
N5 S1 N6 100.01(14) . . ?
N4 S1 N6 98.17(14) . . ?
C8 N4 C7 115.3(3) . . ?
C8 N4 S1 123.3(3) . . ?
C7 N4 S1 114.7(2) . . ?
C9 N5 C10 116.2(3) . . ?
C9 N5 S1 114.5(2) . . ?
C10 N5 S1 124.5(3) . . ?
C12 N6 C11 109.8(3) . . ?
C12 N6 S1 111.7(2) . . ?
C11 N6 S1 114.5(2) . . ?

loop_
_geom_bond_atom_site_label_1
_geom_bond_atom_site_label_2
_geom_bond_distance
_geom_bond_site_symmetry_2
_geom_bond_publ_flag
C1 F1 1.414(4) . ?
C1 N3 1.447(4) . ?
C1 N1 1.456(4) . ?
C1 C2 1.526(4) . ?
C2 F2 1.330(3) . ?
C2 F3 1.331(4) . ?
C2 F4 1.344(4) . ?
N1 C3 1.300(4) . ?
C3 N2 1.334(4) . ?
C3 C4 1.522(4) . ?
C4 F5 1.312(5) . ?
C4 F6A 1.313(5) . ?
C4 F7B 1.313(5) . ?
C4 F5B 1.313(5) . ?
C4 F7A 1.314(5) . ?
C4 F6 1.314(5) . ?
C4 F6B 1.314(5) . ?
C4 F7 1.314(5) . ?
C4 F5A 1.314(5) . ?
N2 C5 1.354(4) . ?
C5 N3 1.288(4) . ?
C5 C6 1.514(4) . ?
C6 F8 1.315(5) . ?
C6 F9A 1.315(5) . ?
C6 F9B 1.315(5) . ?
C6 F10A 1.316(5) . ?
C6 F8A 1.316(5) . ?
C6 F8B 1.316(5) . ?
C6 F10B 1.316(5) . ?
C6 F9 1.316(5) . ?
C6 F10 1.316(5) . ?
S1 N5 1.610(3) . ?
S1 N4 1.628(3) . ?
S1 N6 1.678(3) . ?
N4 C8 1.457(5) . ?
N4 C7 1.466(4) . ?
N5 C9 1.471(4) . ?
N5 C10 1.472(4) . ?
N6 C12 1.480(4) . ?
N6 C11 1.484(4) . ?

loop_
_geom_torsion_atom_site_label_1
_geom_torsion_atom_site_label_2
_geom_torsion_atom_site_label_3
_geom_torsion_atom_site_label_4
_geom_torsion
_geom_torsion_site_symmetry_1
_geom_torsion_site_symmetry_2
_geom_torsion_site_symmetry_3
_geom_torsion_site_symmetry_4
_geom_torsion_publ_flag
F1 C1 C2 F2 -62.9(3) . . . . ?
N3 C1 C2 F2 -177.1(2) . . . . ?
N1 C1 C2 F2 56.2(3) . . . . ?
F1 C1 C2 F3 58.4(3) . . . . ?
N3 C1 C2 F3 -55.8(3) . . . . ?
N1 C1 C2 F3 177.5(2) . . . . ?
F1 C1 C2 F4 178.0(2) . . . . ?
N3 C1 C2 F4 63.8(3) . . . . ?
N1 C1 C2 F4 -62.9(3) . . . . ?
F1 C1 N1 C3 -104.2(3) . . . . ?
N3 C1 N1 C3 17.5(4) . . . . ?
C2 C1 N1 C3 138.6(3) . . . . ?
C1 N1 C3 N2 -4.5(5) . . . . ?
C1 N1 C3 C4 178.5(2) . . . . ?
N1 C3 C4 F5 54.1(10) . . . . ?
N2 C3 C4 F5 -123.3(10) . . . . ?
N1 C3 C4 F6 174.9(9) . . . . ?
N2 C3 C4 F6 -2.6(10) . . . . ?
N1 C3 C4 F7 -64.8(9) . . . . ?
N2 C3 C4 F7 117.8(9) . . . . ?
N1 C3 N2 C5 -5.7(4) . . . . ?
C4 C3 N2 C5 171.2(2) . . . . ?
C3 N2 C5 N3 2.5(5) . . . . ?
C3 N2 C5 C6 -176.5(2) . . . . ?
N3 C5 C6 F8 -136.5(10) . . . . ?
N2 C5 C6 F8 42.7(10) . . . . ?
N3 C5 C6 F9 -15.9(9) . . . . ?
N2 C5 C6 F9 163.2(9) . . . . ?
N3 C5 C6 F10 103.1(10) . . . . ?
N2 C5 C6 F10 -77.7(10) . . . . ?
N2 C5 N3 C1 10.2(5) . . . . ?
C6 C5 N3 C1 -170.8(2) . . . . ?
F1 C1 N3 C5 104.1(3) . . . . ?
N1 C1 N3 C5 -19.9(4) . . . . ?
C2 C1 N3 C5 -140.7(3) . . . . ?
N5 S1 N4 C8 53.8(4) . . . . ?
N6 S1 N4 C8 -51.4(3) . . . . ?
N5 S1 N4 C7 -96.1(3) . . . . ?
N6 S1 N4 C7 158.7(3) . . . . ?
N4 S1 N5 C9 99.8(3) . . . . ?
N6 S1 N5 C9 -156.1(2) . . . . ?
N4 S1 N5 C10 -54.5(3) . . . . ?
N6 S1 N5 C10 49.5(3) . . . . ?
N5 S1 N6 C12 178.7(3) . . . . ?
N4 S1 N6 C12 -63.8(3) . . . . ?
N5 S1 N6 C11 53.2(3) . . . . ?
N4 S1 N6 C11 170.7(2) . . . . ?
